data_2216984
loop_
_publ_author_name
'Ren-Gao Zhao'
'Jie Lu'
'Ji-Kun Li'

_publ_section_title
;
 3-Amino-1-phenyl-4-(propan-2-ylidene)pyrazol-5(4<i>H</i>)-one
;
_journal_coeditor_code CI2526
_journal_issue 1
_journal_name_full 'Acta Crystallographica Section E'
_journal_page_first o84
_journal_page_last o84
_journal_paper_doi 10.1107/S1600536807063234
_journal_volume 64
_journal_year 2008
_chemical_formula_iupac 'C12 H13 N3 O'
_chemical_formula_moiety 'C12 H13 N3 O'
_chemical_formula_sum 'C12 H13 N3 O'
_chemical_formula_weight 215.25
_chemical_name_systematic
;
3-Amino-1-phenyl-4-(propan-2-ylidene)pyrazol-5(4H)-one
;
_space_group_IT_number 43
_symmetry_cell_setting orthorhombic
_symmetry_space_group_name_Hall 'F 2 -2d'
_symmetry_space_group_name_H-M 'F d d 2'
_atom_sites_solution_hydrogens geom
_atom_sites_solution_primary direct
_atom_sites_solution_secondary difmap
_audit_creation_method SHELXL-97
_cell_angle_alpha 90.00
_cell_angle_beta 90.00
_cell_angle_gamma 90.00
_cell_formula_units_Z 16
_cell_length_a 22.557(8)
_cell_length_b 26.291(9)
_cell_length_c 7.528(3)
_cell_measurement_reflns_used 1182
_cell_measurement_temperature 273(2)
_cell_measurement_theta_max 21.086
_cell_measurement_theta_min 2.958
_cell_volume 4464(3)
_computing_cell_refinement 'SAINT (Siemens, 1996)'
_computing_data_collection 'SMART (Siemens, 1996)'
_computing_data_reduction 'SAINT (Siemens, 1996)'
_computing_molecular_graphics 'SHELXTL (Sheldrick, 1997b)'
_computing_publication_material 'SHELXTL (Sheldrick, 1997b)'
_computing_structure_refinement 'SHELXL97 (Sheldrick, 1997a)'
_computing_structure_solution 'SHELXS97 (Sheldrick, 1997a)'
_diffrn_ambient_temperature 273(2)
_diffrn_measured_fraction_theta_full 0.978
_diffrn_measured_fraction_theta_max 0.978
_diffrn_measurement_device_type 'Bruker SMART CCD area-detector'
_diffrn_measurement_method '\f and \w scans'
_diffrn_radiation_monochromator graphite
_diffrn_radiation_source 'sealed tube'
_diffrn_radiation_type MoK\a
_diffrn_radiation_wavelength 0.71073
_diffrn_reflns_av_R_equivalents 0.0492
_diffrn_reflns_av_sigmaI/netI 0.0368
_diffrn_reflns_limit_h_max 30
_diffrn_reflns_limit_h_min -30
_diffrn_reflns_limit_k_max 35
_diffrn_reflns_limit_k_min -35
_diffrn_reflns_limit_l_max 10
_diffrn_reflns_limit_l_min -10
_diffrn_reflns_number 7064
_diffrn_reflns_theta_full 28.25
_diffrn_reflns_theta_max 28.25
_diffrn_reflns_theta_min 2.38
_diffrn_standards_number 0
_exptl_absorpt_coefficient_mu 0.085
_exptl_absorpt_correction_T_max 0.9932
_exptl_absorpt_correction_T_min 0.9874
_exptl_absorpt_correction_type multi-scan
_exptl_absorpt_process_details '(SADABS; Sheldrick, 1996)'
_exptl_crystal_colour orange
_exptl_crystal_density_diffrn 1.281
_exptl_crystal_density_method 'not measured'
_exptl_crystal_description Block
_exptl_crystal_F_000 1824
_exptl_crystal_size_max 0.15
_exptl_crystal_size_mid 0.12
_exptl_crystal_size_min 0.08
_refine_diff_density_max 0.147
_refine_diff_density_min -0.166
_refine_ls_extinction_method none
_refine_ls_goodness_of_fit_ref 1.031
_refine_ls_hydrogen_treatment constr
_refine_ls_matrix_type full
_refine_ls_number_parameters 147
_refine_ls_number_reflns 1448
_refine_ls_number_restraints 0
_refine_ls_restrained_S_all 1.031
_refine_ls_R_factor_all 0.0834
_refine_ls_R_factor_gt 0.0494
_refine_ls_shift/su_max 0.001
_refine_ls_shift/su_mean <0.001
_refine_ls_structure_factor_coef Fsqd
_refine_ls_weighting_details 'calc w=1/[\s^2^(Fo^2^)+(0.0788P)^2^] where P=(Fo^2^+2Fc^2^)/3'
_refine_ls_weighting_scheme calc
_refine_ls_wR_factor_gt 0.1187
_refine_ls_wR_factor_ref 0.1384
_reflns_number_gt 960
_reflns_number_total 1448
_reflns_threshold_expression I>2\s(I)
_cod_data_source_file ci2526.cif
_cod_data_source_block I
_cod_depositor_comments
;
The following automatic conversions were performed:
'_symmetry_cell_setting' value 'Orthorhombic' changed to 'orthorhombic'
according to '/home/saulius/struct/CIF-dictionaries/cif_core.dic'
dictionary named 'cif_core.dic' version 2.4.1 from 2010-06-29.

Automatic conversion script
Id: cif_fix_enum 1527 2010-12-29 10:47:43Z saulius 

The following automatic conversions were performed:

'_symmetry_cell_setting' value 'Orthorhombic' changed to
'orthorhombic' according to
/home/saulius/struct/CIF-dictionaries/cif_core.dic dictionary named
'cif_core.dic' version 2.4.1 from 2010-06-29.

Automatic conversion script
Id: cif_fix_values 1715 2011-07-08 13:25:40Z adriana 
;
_cod_original_cell_volume 4465(3)
_cod_database_code 2216984
_cod_database_fobs_code 2216984

loop_
_symmetry_equiv_pos_as_xyz
'x, y, z'
'-x, -y, z'
'x+1/4, -y+1/4, z+1/4'
'-x+1/4, y+1/4, z+1/4'
'x, y+1/2, z+1/2'
'-x, -y+1/2, z+1/2'
'x+1/4, -y+3/4, z+3/4'
'-x+1/4, y+3/4, z+3/4'
'x+1/2, y, z+1/2'
'-x+1/2, -y, z+1/2'
'x+3/4, -y+1/4, z+3/4'
'-x+3/4, y+1/4, z+3/4'
'x+1/2, y+1/2, z'
'-x+1/2, -y+1/2, z'
'x+3/4, -y+3/4, z+1/4'
'-x+3/4, y+3/4, z+1/4'

loop_
_atom_site_type_symbol
_atom_site_label
_atom_site_fract_x
_atom_site_fract_y
_atom_site_fract_z
_atom_site_U_iso_or_equiv
_atom_site_adp_type
_atom_site_calc_flag
_atom_site_refinement_flags
_atom_site_occupancy
O O1 0.42250(10) 0.19174(8) 0.4851(4) 0.0682(8) Uani d . 1
N N1 0.48595(11) 0.12402(8) 0.4474(4) 0.0491(7) Uani d . 1
N N2 0.48444(12) 0.07007(8) 0.4631(4) 0.0527(7) Uani d . 1
N N3 0.41722(12) 0.00919(9) 0.5431(5) 0.0677(9) Uani d . 1
H H3A 0.4432 -0.0143 0.5262 0.081 Uiso calc R 1
H H3B 0.3821 0.0013 0.5779 0.081 Uiso calc R 1
C C1 0.43317(14) 0.14594(11) 0.4913(5) 0.0493(8) Uani d . 1
C C2 0.39362(13) 0.10311(10) 0.5399(5) 0.0461(8) Uani d . 1
C C3 0.43167(14) 0.05839(10) 0.5153(5) 0.0484(8) Uani d . 1
C C4 0.33718(14) 0.10759(11) 0.5946(5) 0.0496(8) Uani d . 1
C C5 0.30732(16) 0.15770(12) 0.6224(6) 0.0622(10) Uani d . 1
H H5A 0.3365 0.1842 0.6240 0.093 Uiso calc R 1
H H5B 0.2865 0.1573 0.7335 0.093 Uiso calc R 1
H H5C 0.2798 0.1637 0.5275 0.093 Uiso calc R 1
C C6 0.29806(16) 0.06265(13) 0.6325(7) 0.0685(12) Uani d . 1
H H6A 0.2930 0.0431 0.5260 0.103 Uiso calc RD 1
H H6B 0.2601 0.0743 0.6733 0.103 Uiso calc R 1
H H6C 0.3161 0.0419 0.7224 0.103 Uiso calc R 1
C C7 0.53990(13) 0.14704(11) 0.3951(5) 0.0471(7) Uani d . 1
C C8 0.58725(15) 0.11694(14) 0.3435(5) 0.0605(9) Uani d . 1
H H8 0.5833 0.0817 0.3398 0.073 Uiso calc R 1
C C9 0.64021(17) 0.13950(15) 0.2978(6) 0.0740(12) Uani d . 1
H H9 0.6719 0.1192 0.2633 0.089 Uiso calc R 1
C C10 0.64711(18) 0.19102(16) 0.3021(7) 0.0776(12) Uani d . 1
H H10 0.6831 0.2058 0.2707 0.093 Uiso calc R 1
C C11 0.60048(16) 0.22050(14) 0.3530(7) 0.0731(12) Uani d . 1
H H11 0.6049 0.2557 0.3554 0.088 Uiso calc R 1
C C12 0.54684(16) 0.19944(13) 0.4011(6) 0.0605(10) Uani d . 1
H H12 0.5156 0.2201 0.4371 0.073 Uiso calc R 1

loop_
_atom_site_aniso_label
_atom_site_aniso_U_11
_atom_site_aniso_U_22
_atom_site_aniso_U_33
_atom_site_aniso_U_12
_atom_site_aniso_U_13
_atom_site_aniso_U_23
O1 0.0507(13) 0.0357(12) 0.118(2) 0.0070(9) 0.0051(14) 0.0085(12)
N1 0.0397(14) 0.0350(12) 0.0728(19) 0.0038(10) -0.0001(12) 0.0076(13)
N2 0.0485(15) 0.0354(12) 0.074(2) 0.0030(11) 0.0015(14) 0.0035(13)
N3 0.0574(17) 0.0351(14) 0.111(3) 0.0070(12) 0.0143(18) 0.0088(15)
C1 0.0438(17) 0.0390(16) 0.065(2) 0.0028(12) -0.0009(16) 0.0060(14)
C2 0.0464(17) 0.0345(14) 0.057(2) 0.0027(13) -0.0045(15) 0.0042(14)
C3 0.0477(18) 0.0341(15) 0.063(2) 0.0035(12) 0.0000(16) 0.0032(14)
C4 0.0442(18) 0.0455(17) 0.059(2) 0.0041(13) 0.0001(15) 0.0060(14)
C5 0.053(2) 0.053(2) 0.081(3) 0.0102(15) 0.006(2) 0.0052(18)
C6 0.051(2) 0.055(2) 0.099(3) -0.0012(15) 0.012(2) 0.012(2)
C7 0.0413(17) 0.0493(17) 0.0508(19) 0.0001(13) -0.0011(15) 0.0080(16)
C8 0.056(2) 0.0558(19) 0.070(3) 0.0046(16) 0.0082(19) 0.0041(17)
C9 0.052(2) 0.081(3) 0.090(3) 0.004(2) 0.023(2) 0.008(2)
C10 0.053(2) 0.082(3) 0.098(3) -0.0153(19) 0.016(2) 0.009(2)
C11 0.061(2) 0.057(2) 0.101(3) -0.0129(17) 0.006(2) 0.009(2)
C12 0.052(2) 0.0498(19) 0.080(3) 0.0001(14) 0.0046(18) 0.0082(18)

loop_
_atom_type_symbol
_atom_type_description
_atom_type_scat_dispersion_real
_atom_type_scat_dispersion_imag
_atom_type_scat_source
C C 0.0033 0.0000 'International Tables Vol C Tables 4.2.6.8 and 6.1.1.4'
H H 0.0000 0.0000 'International Tables Vol C Tables 4.2.6.8 and 6.1.1.4'
N N 0.0061 0.0000 'International Tables Vol C Tables 4.2.6.8 and 6.1.1.4'
O O 0.0106 0.0000 'International Tables Vol C Tables 4.2.6.8 and 6.1.1.4'

loop_
_geom_angle_atom_site_label_1
_geom_angle_atom_site_label_2
_geom_angle_atom_site_label_3
_geom_angle
C1 N1 C7 129.6(2)
C1 N1 N2 112.3(2)
C7 N1 N2 118.0(2)
C3 N2 N1 106.5(2)
C3 N3 H3A 120.0
C3 N3 H3B 120.0
H3A N3 H3B 120.0
O1 C1 N1 125.2(3)
O1 C1 C2 129.5(3)
N1 C1 C2 105.3(2)
C4 C2 C3 131.6(3)
C4 C2 C1 125.4(3)
C3 C2 C1 103.0(3)
N2 C3 N3 119.9(3)
N2 C3 C2 112.8(2)
N3 C3 C2 127.3(3)
C2 C4 C5 123.2(3)
C2 C4 C6 123.1(3)
C5 C4 C6 113.7(3)
C4 C5 H5A 109.5
C4 C5 H5B 109.5
H5A C5 H5B 109.5
C4 C5 H5C 109.5
H5A C5 H5C 109.5
H5B C5 H5C 109.5
C4 C6 H6A 109.5
C4 C6 H6B 109.5
H6A C6 H6B 109.5
C4 C6 H6C 109.5
H6A C6 H6C 109.5
H6B C6 H6C 109.5
C8 C7 C12 119.3(3)
C8 C7 N1 119.8(3)
C12 C7 N1 120.8(3)
C9 C8 C7 119.5(3)
C9 C8 H8 120.2
C7 C8 H8 120.2
C10 C9 C8 121.4(3)
C10 C9 H9 119.3
C8 C9 H9 119.3
C11 C10 C9 118.9(3)
C11 C10 H10 120.5
C9 C10 H10 120.5
C10 C11 C12 121.5(4)
C10 C11 H11 119.2
C12 C11 H11 119.2
C11 C12 C7 119.3(3)
C11 C12 H12 120.4
C7 C12 H12 120.4

loop_
_geom_bond_atom_site_label_1
_geom_bond_atom_site_label_2
_geom_bond_distance
O1 C1 1.229(3)
N1 C1 1.363(4)
N1 C7 1.415(4)
N1 N2 1.424(3)
N2 C3 1.290(4)
N3 C3 1.350(4)
N3 H3A 0.86
N3 H3B 0.86
C1 C2 1.482(4)
C2 C4 1.343(4)
C2 C3 1.468(4)
C4 C5 1.494(4)
C4 C6 1.502(5)
C5 H5A 0.96
C5 H5B 0.96
C5 H5C 0.96
C6 H6A 0.96
C6 H6B 0.96
C6 H6C 0.96
C7 C8 1.385(5)
C7 C12 1.387(4)
C8 C9 1.377(5)
C8 H8 0.93
C9 C10 1.364(5)
C9 H9 0.93
C10 C11 1.362(6)
C10 H10 0.93
C11 C12 1.379(5)
C11 H11 0.93
C12 H12 0.93

loop_
_geom_hbond_atom_site_label_D
_geom_hbond_atom_site_label_H
_geom_hbond_atom_site_label_A
_geom_hbond_site_symmetry_A
_geom_hbond_distance_DH
_geom_hbond_distance_HA
_geom_hbond_distance_DA
_geom_hbond_angle_DHA
N3 H3A N2 2_655 0.86 2.25 3.105(3) 174
N3 H3B O1 16_545 0.86 2.32 3.054(3) 144
C5 H5A O1 . 0.96 2.20 2.935(5) 131
C12 H12 O1 . 0.93 2.26 2.882(4) 124

loop_
_geom_torsion_atom_site_label_1
_geom_torsion_atom_site_label_2
_geom_torsion_atom_site_label_3
_geom_torsion_atom_site_label_4
_geom_torsion
C1 N1 N2 C3 0.2(4)
C7 N1 N2 C3 178.7(3)
C7 N1 C1 O1 3.4(6)
N2 N1 C1 O1 -178.3(3)
C7 N1 C1 C2 -178.3(3)
N2 N1 C1 C2 0.0(4)
O1 C1 C2 C4 -2.8(6)
N1 C1 C2 C4 179.0(3)
O1 C1 C2 C3 178.0(4)
N1 C1 C2 C3 -0.2(4)
N1 N2 C3 N3 -179.5(3)
N1 N2 C3 C2 -0.3(4)
C4 C2 C3 N2 -178.8(4)
C1 C2 C3 N2 0.3(4)
C4 C2 C3 N3 0.3(6)
C1 C2 C3 N3 179.4(3)
C3 C2 C4 C5 175.8(4)
C1 C2 C4 C5 -3.1(5)
C3 C2 C4 C6 -4.6(6)
C1 C2 C4 C6 176.5(4)
C1 N1 C7 C8 -175.2(4)
N2 N1 C7 C8 6.5(5)
C1 N1 C7 C12 7.3(6)
N2 N1 C7 C12 -171.0(3)
C12 C7 C8 C9 -0.5(6)
N1 C7 C8 C9 -178.1(4)
C7 C8 C9 C10 0.0(7)
C8 C9 C10 C11 0.1(8)
C9 C10 C11 C12 0.4(8)
C10 C11 C12 C7 -0.9(7)
C8 C7 C12 C11 1.0(6)
N1 C7 C12 C11 178.5(4)

loop_
_cod_related_entry_id
_cod_related_entry_database
_cod_related_entry_code
1 ChemSpider 21119718
